data_2225623
loop_
_publ_author_name
'Khaledi, Hamid'
'Mohd Ali, Hapipah'
'Abdulla, Mahmood A.'

_publ_section_title
;
 Bis(acetato-\k^2^<i>O</i>,<i>O</i>')diphenyl(pyridine-\k<i>N</i>)tin(IV)
;
_journal_coeditor_code OM2322
_journal_issue 4
_journal_name_full 'Acta Crystallographica Section E'
_journal_page_first m351
_journal_paper_doi 10.1107/S1600536810007014
_journal_volume 66
_journal_year 2010
_chemical_formula_iupac '[Sn (C6 H5)2 (C2 H3 O2)2 (C5 H5 N)]'
_chemical_formula_moiety 'C21 H21 N O4 Sn'
_chemical_formula_sum 'C21 H21 N O4 Sn'
_chemical_formula_weight 470.10
_chemical_name_systematic
;
Bis(acetato-\k^2^<i>O</i>,<i>O</i>')diphenyl(pyridine-\k<i>N</i>)tin(IV)
;
_space_group_IT_number 14
_symmetry_cell_setting monoclinic
_symmetry_space_group_name_Hall '-P 2yn'
_symmetry_space_group_name_H-M 'P 1 21/n 1'
_atom_sites_solution_hydrogens geom
_atom_sites_solution_primary direct
_atom_sites_solution_secondary difmap
_audit_creation_method SHELXL-97
_cell_angle_alpha 90.00
_cell_angle_beta 91.650(2)
_cell_angle_gamma 90.00
_cell_formula_units_Z 8
_cell_length_a 9.75790(10)
_cell_length_b 32.7007(5)
_cell_length_c 12.9241(2)
_cell_measurement_reflns_used 5049
_cell_measurement_temperature 296(2)
_cell_measurement_theta_max 21.52
_cell_measurement_theta_min 2.49
_cell_volume 4122.24(10)
_computing_cell_refinement 'SAINT (Bruker, 2007)'
_computing_data_collection 'APEX2 (Bruker, 2007)'
_computing_data_reduction 'SAINT (Bruker, 2007)'
_computing_molecular_graphics 'X-SEED (Barbour, 2001)'
_computing_publication_material 'publCIF (Westrip, 2010)'
_computing_structure_refinement 'SHELXL97 (Sheldrick, 2008)'
_computing_structure_solution 'SHELXS97 (Sheldrick, 2008)'
_diffrn_ambient_temperature 296(2)
_diffrn_measured_fraction_theta_full 1.000
_diffrn_measured_fraction_theta_max 1.000
_diffrn_measurement_device_type 'Bruker APEXII CCD'
_diffrn_measurement_method '\f and \w scans'
_diffrn_radiation_monochromator graphite
_diffrn_radiation_source 'fine-focus sealed tube'
_diffrn_radiation_type MoK\a
_diffrn_radiation_wavelength 0.71073
_diffrn_reflns_av_R_equivalents 0.0590
_diffrn_reflns_av_sigmaI/netI 0.0478
_diffrn_reflns_limit_h_max 11
_diffrn_reflns_limit_h_min -11
_diffrn_reflns_limit_k_max 38
_diffrn_reflns_limit_k_min -38
_diffrn_reflns_limit_l_max 15
_diffrn_reflns_limit_l_min -15
_diffrn_reflns_number 32617
_diffrn_reflns_theta_full 25.00
_diffrn_reflns_theta_max 25.00
_diffrn_reflns_theta_min 1.25
_diffrn_standards_number 0
_exptl_absorpt_coefficient_mu 1.264
_exptl_absorpt_correction_T_max 0.9223
_exptl_absorpt_correction_T_min 0.5327
_exptl_absorpt_correction_type multi-scan
_exptl_absorpt_process_details '(SADABS; Sheldrick, 1996)'
_exptl_crystal_colour colourless
_exptl_crystal_density_diffrn 1.515
_exptl_crystal_density_method 'not measured'
_exptl_crystal_description plate
_exptl_crystal_F_000 1888
_exptl_crystal_size_max 0.57
_exptl_crystal_size_mid 0.29
_exptl_crystal_size_min 0.07
_refine_diff_density_max 0.289
_refine_diff_density_min -0.384
_refine_ls_extinction_method none
_refine_ls_goodness_of_fit_ref 1.007
_refine_ls_hydrogen_treatment constr
_refine_ls_matrix_type full
_refine_ls_number_parameters 491
_refine_ls_number_reflns 7269
_refine_ls_number_restraints 0
_refine_ls_restrained_S_all 1.007
_refine_ls_R_factor_all 0.0561
_refine_ls_R_factor_gt 0.0331
_refine_ls_shift/su_max 0.002
_refine_ls_shift/su_mean 0.000
_refine_ls_structure_factor_coef Fsqd
_refine_ls_weighting_details 'calc w=1/[\s^2^(Fo^2^)+(0.0384P)^2^] where P=(Fo^2^+2Fc^2^)/3'
_refine_ls_weighting_scheme calc
_refine_ls_wR_factor_gt 0.0591
_refine_ls_wR_factor_ref 0.0666
_reflns_number_gt 5389
_reflns_number_total 7269
_reflns_threshold_expression I>2\s(I)
_cod_data_source_file om2322.cif
_cod_data_source_block I
_cod_depositor_comments
;
The following automatic conversions were performed:
'_symmetry_cell_setting' value 'Monoclinic' changed to 'monoclinic'
according to '/home/saulius/struct/CIF-dictionaries/cif_core.dic'
dictionary named 'cif_core.dic' version 2.4.1 from 2010-06-29.

Automatic conversion script
Id: cif_fix_enum 1527 2010-12-29 10:47:43Z saulius 
;
_cod_original_sg_symbol_H-M 'P 21/n'
_cod_database_code 2225623
_cod_database_fobs_code 2225623

loop_
_symmetry_equiv_pos_as_xyz
'x, y, z'
'-x+1/2, y+1/2, -z+1/2'
'-x, -y, -z'
'x-1/2, -y-1/2, z-1/2'

loop_
_atom_site_type_symbol
_atom_site_label
_atom_site_fract_x
_atom_site_fract_y
_atom_site_fract_z
_atom_site_U_iso_or_equiv
_atom_site_adp_type
_atom_site_calc_flag
_atom_site_refinement_flags
_atom_site_occupancy
_atom_site_disorder_assembly
_atom_site_disorder_group
Sn Sn1 -0.08099(3) 0.238659(8) 0.55511(2) 0.03786(8) Uani d . 1 . .
O O1 0.1356(3) 0.21752(8) 0.5281(2) 0.0490(7) Uani d . 1 . .
O O2 0.1106(3) 0.26740(8) 0.6384(2) 0.0506(7) Uani d . 1 . .
O O3 -0.1368(3) 0.19069(8) 0.4356(2) 0.0541(7) Uani d . 1 . .
O O4 -0.3065(3) 0.22409(9) 0.5023(2) 0.0549(8) Uani d . 1 . .
N N1 -0.1946(3) 0.28823(10) 0.6576(2) 0.0420(8) Uani d . 1 . .
C C1 -0.0743(4) 0.28432(11) 0.4375(3) 0.0361(9) Uani d . 1 . .
C C2 0.0447(4) 0.29306(12) 0.3865(3) 0.0429(10) Uani d . 1 . .
H H2 0.1236 0.2781 0.4023 0.051 Uiso calc R 1 . .
C C3 0.0489(4) 0.32350(13) 0.3129(3) 0.0507(11) Uani d . 1 . .
H H3 0.1297 0.3286 0.2787 0.061 Uiso calc R 1 . .
C C4 -0.0656(5) 0.34623(13) 0.2901(3) 0.0537(11) Uani d . 1 . .
H H4 -0.0622 0.3674 0.2422 0.064 Uiso calc R 1 . .
C C5 -0.1860(5) 0.33760(14) 0.3386(3) 0.0630(13) Uani d . 1 . .
H H5 -0.2649 0.3524 0.3220 0.076 Uiso calc R 1 . .
C C6 -0.1896(4) 0.30704(13) 0.4118(3) 0.0566(12) Uani d . 1 . .
H H6 -0.2713 0.3016 0.4445 0.068 Uiso calc R 1 . .
C C7 -0.0925(4) 0.19671(12) 0.6810(3) 0.0419(10) Uani d . 1 . .
C C8 -0.0622(4) 0.20869(14) 0.7815(3) 0.0567(12) Uani d . 1 . .
H H8 -0.0408 0.2359 0.7953 0.068 Uiso calc R 1 . .
C C9 -0.0632(4) 0.18058(18) 0.8627(4) 0.0670(14) Uani d . 1 . .
H H9 -0.0447 0.1891 0.9303 0.080 Uiso calc R 1 . .
C C10 -0.0917(5) 0.14038(17) 0.8421(4) 0.0723(15) Uani d . 1 . .
H H10 -0.0897 0.1214 0.8957 0.087 Uiso calc R 1 . .
C C11 -0.1229(5) 0.12801(14) 0.7439(4) 0.0751(15) Uani d . 1 . .
H H11 -0.1441 0.1008 0.7305 0.090 Uiso calc R 1 . .
C C12 -0.1230(5) 0.15597(13) 0.6642(3) 0.0582(12) Uani d . 1 . .
H H12 -0.1442 0.1472 0.5972 0.070 Uiso calc R 1 . .
C C13 -0.1427(4) 0.32547(13) 0.6701(3) 0.0530(11) Uani d . 1 . .
H H13 -0.0601 0.3315 0.6393 0.064 Uiso calc R 1 . .
C C14 -0.2047(5) 0.35533(15) 0.7259(4) 0.0701(14) Uani d . 1 . .
H H14 -0.1663 0.3813 0.7318 0.084 Uiso calc R 1 . .
C C15 -0.3252(6) 0.34605(18) 0.7731(4) 0.0755(16) Uani d . 1 . .
H H15 -0.3695 0.3656 0.8123 0.091 Uiso calc R 1 . .
C C16 -0.3790(5) 0.30764(17) 0.7615(4) 0.0688(14) Uani d . 1 . .
H H16 -0.4602 0.3006 0.7930 0.083 Uiso calc R 1 . .
C C17 -0.3118(4) 0.27970(14) 0.7030(3) 0.0528(11) Uani d . 1 . .
H H17 -0.3493 0.2537 0.6946 0.063 Uiso calc R 1 . .
C C18 0.1870(4) 0.24260(13) 0.5926(3) 0.0463(10) Uani d . 1 . .
C C19 0.3381(4) 0.24312(15) 0.6149(4) 0.0809(16) Uani d . 1 . .
H H19A 0.3853 0.2345 0.5545 0.121 Uiso calc R 1 . .
H H19B 0.3597 0.2249 0.6712 0.121 Uiso calc R 1 . .
H H19C 0.3664 0.2703 0.6333 0.121 Uiso calc R 1 . .
C C20 -0.2642(5) 0.19806(14) 0.4401(3) 0.0535(12) Uani d . 1 . .
C C21 -0.3630(5) 0.17626(16) 0.3673(4) 0.0805(16) Uani d . 1 . .
H H21A -0.4542 0.1785 0.3927 0.121 Uiso calc R 1 . .
H H21B -0.3379 0.1479 0.3629 0.121 Uiso calc R 1 . .
H H21C -0.3598 0.1885 0.2999 0.121 Uiso calc R 1 . .
Sn Sn2 0.30045(2) 0.002342(8) 0.745640(19) 0.03527(8) Uani d . 1 . .
O O5 0.3221(3) -0.03640(8) 0.5930(2) 0.0504(7) Uani d . 1 . .
O O6 0.1207(3) -0.01786(9) 0.6446(2) 0.0498(7) Uani d . 1 . .
O O7 0.3408(3) 0.03830(8) 0.8982(2) 0.0550(8) Uani d . 1 . .
O O8 0.1310(3) 0.02980(9) 0.8407(2) 0.0535(7) Uani d . 1 . .
N N2 0.5450(3) -0.00126(10) 0.7521(3) 0.0450(8) Uani d . 1 . .
C C22 0.3157(4) 0.05580(11) 0.6515(3) 0.0364(9) Uani d . 1 . .
C C23 0.2074(4) 0.08331(12) 0.6459(3) 0.0486(11) Uani d . 1 . .
H H23 0.1305 0.0787 0.6851 0.058 Uiso calc R 1 . .
C C24 0.2118(4) 0.11739(12) 0.5835(3) 0.0533(11) Uani d . 1 . .
H H24 0.1387 0.1356 0.5814 0.064 Uiso calc R 1 . .
C C25 0.3232(5) 0.12439(13) 0.5249(3) 0.0559(12) Uani d . 1 . .
H H25 0.3266 0.1476 0.4834 0.067 Uiso calc R 1 . .
C C26 0.4303(5) 0.09725(14) 0.5269(3) 0.0621(13) Uani d . 1 . .
H H26 0.5057 0.1019 0.4861 0.075 Uiso calc R 1 . .
C C27 0.4263(4) 0.06299(13) 0.5897(3) 0.0517(11) Uani d . 1 . .
H H27 0.4990 0.0446 0.5904 0.062 Uiso calc R 1 . .
C C28 0.2980(4) -0.05365(11) 0.8314(3) 0.0397(9) Uani d . 1 . .
C C29 0.3981(4) -0.06247(13) 0.9064(3) 0.0539(11) Uani d . 1 . .
H H29 0.4661 -0.0433 0.9218 0.065 Uiso calc R 1 . .
C C30 0.3979(5) -0.09943(15) 0.9587(3) 0.0608(13) Uani d . 1 . .
H H30 0.4662 -0.1050 1.0084 0.073 Uiso calc R 1 . .
C C31 0.2995(5) -0.12750(15) 0.9381(4) 0.0661(13) Uani d . 1 . .
H H31 0.3004 -0.1523 0.9732 0.079 Uiso calc R 1 . .
C C32 0.1997(6) -0.11938(15) 0.8666(4) 0.0788(16) Uani d . 1 . .
H H32 0.1312 -0.1386 0.8531 0.095 Uiso calc R 1 . .
C C33 0.1988(5) -0.08257(14) 0.8130(4) 0.0681(14) Uani d . 1 . .
H H33 0.1295 -0.0775 0.7638 0.082 Uiso calc R 1 . .
C C34 0.6104(4) -0.02641(13) 0.6902(4) 0.0591(12) Uani d . 1 . .
H H34 0.5591 -0.0433 0.6461 0.071 Uiso calc R 1 . .
C C35 0.7505(5) -0.02857(17) 0.6884(5) 0.0839(17) Uani d . 1 . .
H H35 0.7932 -0.0461 0.6427 0.101 Uiso calc R 1 . .
C C36 0.8260(5) -0.00474(19) 0.7544(5) 0.092(2) Uani d . 1 . .
H H36 0.9213 -0.0061 0.7552 0.111 Uiso calc R 1 . .
C C37 0.7620(5) 0.02105(18) 0.8191(5) 0.0818(17) Uani d . 1 . .
H H37 0.8120 0.0375 0.8650 0.098 Uiso calc R 1 . .
C C38 0.6208(4) 0.02225(14) 0.8152(4) 0.0613(12) Uani d . 1 . .
H H38 0.5765 0.0403 0.8586 0.074 Uiso calc R 1 . .
C C39 0.1937(5) -0.03631(12) 0.5796(3) 0.0486(11) Uani d . 1 . .
C C40 0.1267(6) -0.05751(16) 0.4898(4) 0.0949(19) Uani d . 1 . .
H H40A 0.1922 -0.0613 0.4366 0.142 Uiso calc R 1 . .
H H40B 0.0517 -0.0412 0.4634 0.142 Uiso calc R 1 . .
H H40C 0.0931 -0.0836 0.5115 0.142 Uiso calc R 1 . .
C C41 0.2146(5) 0.04391(13) 0.9085(3) 0.0541(12) Uani d . 1 . .
C C42 0.1632(6) 0.06754(16) 0.9989(3) 0.0914(19) Uani d . 1 . .
H H42A 0.0770 0.0564 1.0192 0.137 Uiso calc R 1 . .
H H42B 0.1512 0.0957 0.9797 0.137 Uiso calc R 1 . .
H H42C 0.2285 0.0656 1.0557 0.137 Uiso calc R 1 . .

loop_
_atom_site_aniso_label
_atom_site_aniso_U_11
_atom_site_aniso_U_22
_atom_site_aniso_U_33
_atom_site_aniso_U_12
_atom_site_aniso_U_13
_atom_site_aniso_U_23
Sn1 0.03559(15) 0.03860(16) 0.03957(16) -0.00013(12) 0.00445(11) 0.00538(12)
O1 0.0409(16) 0.0492(18) 0.0568(19) 0.0040(14) 0.0035(14) 0.0052(14)
O2 0.0454(17) 0.0497(18) 0.0567(19) 0.0005(14) -0.0009(14) 0.0027(14)
O3 0.0514(19) 0.0558(19) 0.0555(19) -0.0115(15) 0.0057(15) -0.0031(14)
O4 0.0430(17) 0.065(2) 0.056(2) -0.0068(15) 0.0027(14) 0.0017(16)
N1 0.044(2) 0.042(2) 0.040(2) 0.0020(16) 0.0037(16) 0.0024(15)
C1 0.037(2) 0.040(2) 0.032(2) 0.0012(18) -0.0010(17) 0.0015(16)
C2 0.036(2) 0.048(3) 0.044(3) 0.0013(19) 0.0022(19) 0.0003(19)
C3 0.047(3) 0.059(3) 0.046(3) -0.009(2) 0.002(2) 0.011(2)
C4 0.070(3) 0.048(3) 0.042(3) -0.005(2) -0.003(2) 0.016(2)
C5 0.058(3) 0.068(3) 0.063(3) 0.021(2) 0.005(2) 0.023(3)
C6 0.046(3) 0.067(3) 0.057(3) 0.014(2) 0.015(2) 0.020(2)
C7 0.040(2) 0.041(3) 0.045(3) 0.0058(19) 0.0096(19) 0.0047(19)
C8 0.051(3) 0.065(3) 0.054(3) -0.004(2) -0.001(2) 0.011(2)
C9 0.054(3) 0.099(4) 0.047(3) 0.006(3) -0.003(2) 0.019(3)
C10 0.068(3) 0.076(4) 0.075(4) 0.026(3) 0.027(3) 0.040(3)
C11 0.098(4) 0.044(3) 0.086(4) 0.018(3) 0.037(3) 0.021(3)
C12 0.078(3) 0.043(3) 0.054(3) 0.010(2) 0.022(2) 0.000(2)
C13 0.053(3) 0.051(3) 0.056(3) 0.004(2) 0.002(2) 0.000(2)
C14 0.078(4) 0.052(3) 0.079(4) 0.013(3) -0.005(3) -0.014(3)
C15 0.080(4) 0.090(4) 0.056(3) 0.036(3) -0.003(3) -0.024(3)
C16 0.060(3) 0.095(4) 0.052(3) 0.013(3) 0.007(2) -0.006(3)
C17 0.049(3) 0.061(3) 0.049(3) 0.004(2) 0.012(2) 0.008(2)
C18 0.038(2) 0.048(3) 0.053(3) -0.001(2) -0.003(2) 0.025(2)
C19 0.040(3) 0.088(4) 0.114(4) 0.006(3) -0.013(3) 0.022(3)
C20 0.058(3) 0.056(3) 0.046(3) -0.025(2) -0.003(2) 0.011(2)
C21 0.081(4) 0.098(4) 0.062(3) -0.040(3) -0.015(3) -0.001(3)
Sn2 0.03129(14) 0.03723(16) 0.03719(15) 0.00157(12) -0.00107(11) -0.00432(12)
O5 0.0536(19) 0.0474(18) 0.0504(18) 0.0029(14) 0.0036(14) -0.0118(13)
O6 0.0387(16) 0.0607(19) 0.0496(18) -0.0053(14) -0.0063(14) -0.0022(15)
O7 0.057(2) 0.057(2) 0.0508(18) 0.0061(15) -0.0069(15) -0.0132(14)
O8 0.0469(18) 0.067(2) 0.0473(18) 0.0136(15) 0.0049(14) -0.0012(15)
N2 0.0338(18) 0.044(2) 0.057(2) 0.0029(16) -0.0019(16) 0.0013(17)
C22 0.037(2) 0.035(2) 0.037(2) 0.0041(17) -0.0048(18) -0.0057(17)
C23 0.042(2) 0.048(3) 0.055(3) -0.001(2) -0.005(2) -0.003(2)
C24 0.053(3) 0.040(3) 0.066(3) 0.009(2) -0.010(2) 0.004(2)
C25 0.080(3) 0.042(3) 0.046(3) 0.006(2) -0.005(2) 0.006(2)
C26 0.076(3) 0.059(3) 0.053(3) 0.005(3) 0.025(2) 0.005(2)
C27 0.056(3) 0.048(3) 0.052(3) 0.017(2) 0.014(2) 0.004(2)
C28 0.044(2) 0.037(2) 0.039(2) 0.0005(19) 0.0048(19) 0.0002(17)
C29 0.055(3) 0.054(3) 0.052(3) -0.002(2) -0.005(2) 0.004(2)
C30 0.062(3) 0.066(3) 0.054(3) 0.013(3) -0.002(2) 0.015(2)
C31 0.084(4) 0.055(3) 0.060(3) 0.006(3) 0.010(3) 0.015(2)
C32 0.097(4) 0.056(3) 0.082(4) -0.032(3) -0.012(3) 0.017(3)
C33 0.067(3) 0.067(3) 0.070(3) -0.018(3) -0.021(3) 0.017(3)
C34 0.043(3) 0.057(3) 0.079(3) 0.011(2) 0.007(2) -0.002(2)
C35 0.046(3) 0.091(4) 0.115(5) 0.020(3) 0.017(3) 0.016(4)
C36 0.037(3) 0.116(6) 0.124(6) 0.003(3) 0.006(3) 0.046(4)
C37 0.047(3) 0.090(4) 0.107(5) -0.027(3) -0.019(3) 0.026(4)
C38 0.047(3) 0.063(3) 0.074(3) -0.009(2) -0.003(2) 0.000(3)
C39 0.062(3) 0.039(3) 0.043(3) -0.009(2) -0.009(2) 0.0013(19)
C40 0.129(5) 0.091(4) 0.063(4) -0.030(4) -0.028(3) -0.024(3)
C41 0.072(3) 0.048(3) 0.042(3) 0.018(2) 0.002(2) 0.004(2)
C42 0.138(5) 0.092(4) 0.044(3) 0.050(4) 0.009(3) -0.015(3)

loop_
_atom_type_symbol
_atom_type_description
_atom_type_scat_dispersion_real
_atom_type_scat_dispersion_imag
_atom_type_scat_source
C C 0.0033 0.0016 'International Tables Vol C Tables 4.2.6.8 and 6.1.1.4'
H H 0.0000 0.0000 'International Tables Vol C Tables 4.2.6.8 and 6.1.1.4'
N N 0.0061 0.0033 'International Tables Vol C Tables 4.2.6.8 and 6.1.1.4'
O O 0.0106 0.0060 'International Tables Vol C Tables 4.2.6.8 and 6.1.1.4'
Sn Sn -0.6537 1.4246 'International Tables Vol C Tables 4.2.6.8 and 6.1.1.4'

loop_
_geom_angle_atom_site_label_1
_geom_angle_atom_site_label_2
_geom_angle_atom_site_label_3
_geom_angle_site_symmetry_1
_geom_angle_site_symmetry_3
_geom_angle
_geom_angle_publ_flag
C1 Sn1 C7 . . 175.45(14) ?
C1 Sn1 O3 . . 90.59(12) ?
C7 Sn1 O3 . . 93.34(13) ?
C1 Sn1 O1 . . 93.22(12) ?
C7 Sn1 O1 . . 89.49(12) ?
O3 Sn1 O1 . . 83.69(11) ?
C1 Sn1 O2 . . 90.37(11) ?
C7 Sn1 O2 . . 88.06(13) ?
O3 Sn1 O2 . . 140.50(10) ?
O1 Sn1 O2 . . 56.84(10) ?
C1 Sn1 O4 . . 88.99(12) ?
C7 Sn1 O4 . . 91.25(13) ?
O3 Sn1 O4 . . 56.72(10) ?
O1 Sn1 O4 . . 140.38(11) ?
O2 Sn1 O4 . . 162.77(10) ?
C1 Sn1 N1 . . 86.82(12) ?
C7 Sn1 N1 . . 88.72(13) ?
O3 Sn1 N1 . . 138.17(11) ?
O1 Sn1 N1 . . 138.13(11) ?
O2 Sn1 N1 . . 81.30(10) ?
O4 Sn1 N1 . . 81.48(11) ?
C1 Sn1 C18 . . 92.64(13) ?
C7 Sn1 C18 . . 88.00(13) ?
O3 Sn1 C18 . . 112.11(13) ?
O1 Sn1 C18 . . 28.43(11) ?
O2 Sn1 C18 . . 28.42(11) ?
O4 Sn1 C18 . . 168.76(13) ?
N1 Sn1 C18 . . 109.71(13) ?
C1 Sn1 C20 . . 89.13(13) ?
C7 Sn1 C20 . . 93.23(14) ?
O3 Sn1 C20 . . 28.58(12) ?
O1 Sn1 C20 . . 112.27(14) ?
O2 Sn1 C20 . . 169.05(14) ?
O4 Sn1 C20 . . 28.15(12) ?
N1 Sn1 C20 . . 109.59(14) ?
C18 Sn1 C20 . . 140.70(16) ?
C18 O1 Sn1 . . 93.2(2) ?
C18 O2 Sn1 . . 90.1(2) ?
C20 O3 Sn1 . . 93.1(3) ?
C20 O4 Sn1 . . 90.1(3) ?
C13 N1 C17 . . 118.0(4) ?
C13 N1 Sn1 . . 120.6(3) ?
C17 N1 Sn1 . . 121.4(3) ?
C6 C1 C2 . . 117.7(4) ?
C6 C1 Sn1 . . 120.4(3) ?
C2 C1 Sn1 . . 121.9(3) ?
C3 C2 C1 . . 121.4(4) ?
C3 C2 H2 . . 119.3 ?
C1 C2 H2 . . 119.3 ?
C4 C3 C2 . . 120.0(4) ?
C4 C3 H3 . . 120.0 ?
C2 C3 H3 . . 120.0 ?
C3 C4 C5 . . 119.6(4) ?
C3 C4 H4 . . 120.2 ?
C5 C4 H4 . . 120.2 ?
C6 C5 C4 . . 120.0(4) ?
C6 C5 H5 . . 120.0 ?
C4 C5 H5 . . 120.0 ?
C5 C6 C1 . . 121.2(4) ?
C5 C6 H6 . . 119.4 ?
C1 C6 H6 . . 119.4 ?
C8 C7 C12 . . 117.5(4) ?
C8 C7 Sn1 . . 121.4(3) ?
C12 C7 Sn1 . . 121.0(3) ?
C7 C8 C9 . . 121.0(5) ?
C7 C8 H8 . . 119.5 ?
C9 C8 H8 . . 119.5 ?
C10 C9 C8 . . 119.5(5) ?
C10 C9 H9 . . 120.2 ?
C8 C9 H9 . . 120.2 ?
C11 C10 C9 . . 120.4(4) ?
C11 C10 H10 . . 119.8 ?
C9 C10 H10 . . 119.8 ?
C10 C11 C12 . . 119.8(5) ?
C10 C11 H11 . . 120.1 ?
C12 C11 H11 . . 120.1 ?
C11 C12 C7 . . 121.8(5) ?
C11 C12 H12 . . 119.1 ?
C7 C12 H12 . . 119.1 ?
N1 C13 C14 . . 123.2(4) ?
N1 C13 H13 . . 118.4 ?
C14 C13 H13 . . 118.4 ?
C13 C14 C15 . . 118.3(5) ?
C13 C14 H14 . . 120.8 ?
C15 C14 H14 . . 120.8 ?
C16 C15 C14 . . 119.0(5) ?
C16 C15 H15 . . 120.5 ?
C14 C15 H15 . . 120.5 ?
C17 C16 C15 . . 119.1(5) ?
C17 C16 H16 . . 120.5 ?
C15 C16 H16 . . 120.5 ?
N1 C17 C16 . . 122.5(5) ?
N1 C17 H17 . . 118.8 ?
C16 C17 H17 . . 118.8 ?
O2 C18 O1 . . 119.9(4) ?
O2 C18 C19 . . 119.7(4) ?
O1 C18 C19 . . 120.4(4) ?
O2 C18 Sn1 . . 61.5(2) ?
O1 C18 Sn1 . . 58.4(2) ?
C19 C18 Sn1 . . 177.8(3) ?
C18 C19 H19A . . 109.5 ?
C18 C19 H19B . . 109.5 ?
H19A C19 H19B . . 109.5 ?
C18 C19 H19C . . 109.5 ?
H19A C19 H19C . . 109.5 ?
H19B C19 H19C . . 109.5 ?
O4 C20 O3 . . 120.1(4) ?
O4 C20 C21 . . 120.5(5) ?
O3 C20 C21 . . 119.4(5) ?
O4 C20 Sn1 . . 61.8(2) ?
O3 C20 Sn1 . . 58.3(2) ?
C21 C20 Sn1 . . 175.5(3) ?
C20 C21 H21A . . 109.5 ?
C20 C21 H21B . . 109.5 ?
H21A C21 H21B . . 109.5 ?
C20 C21 H21C . . 109.5 ?
H21A C21 H21C . . 109.5 ?
H21B C21 H21C . . 109.5 ?
C22 Sn2 C28 . . 175.00(14) ?
C22 Sn2 O6 . . 88.61(12) ?
C28 Sn2 O6 . . 91.65(12) ?
C22 Sn2 O8 . . 92.76(12) ?
C28 Sn2 O8 . . 92.23(12) ?
O6 Sn2 O8 . . 82.10(11) ?
C22 Sn2 O7 . . 93.23(12) ?
C28 Sn2 O7 . . 89.88(12) ?
O6 Sn2 O7 . . 138.65(10) ?
O8 Sn2 O7 . . 56.55(10) ?
C22 Sn2 O5 . . 87.36(11) ?
C28 Sn2 O5 . . 88.62(12) ?
O6 Sn2 O5 . . 56.34(10) ?
O8 Sn2 O5 . . 138.43(10) ?
O7 Sn2 O5 . . 164.99(10) ?
C22 Sn2 N2 . . 88.55(12) ?
C28 Sn2 N2 . . 88.04(13) ?
O6 Sn2 N2 . . 139.96(11) ?
O8 Sn2 N2 . . 137.93(11) ?
O7 Sn2 N2 . . 81.39(11) ?
O5 Sn2 N2 . . 83.64(11) ?
C22 Sn2 C41 . . 93.49(13) ?
C28 Sn2 C41 . . 91.10(13) ?
O6 Sn2 C41 . . 110.48(13) ?
O8 Sn2 C41 . . 28.39(11) ?
O7 Sn2 C41 . . 28.17(11) ?
O5 Sn2 C41 . . 166.79(13) ?
N2 Sn2 C41 . . 109.55(14) ?
C39 O5 Sn2 . . 90.1(2) ?
C39 O6 Sn2 . . 94.6(2) ?
C41 O7 Sn2 . . 91.2(2) ?
C41 O8 Sn2 . . 93.0(2) ?
C34 N2 C38 . . 117.4(4) ?
C34 N2 Sn2 . . 120.5(3) ?
C38 N2 Sn2 . . 122.0(3) ?
C27 C22 C23 . . 117.8(4) ?
C27 C22 Sn2 . . 122.4(3) ?
C23 C22 Sn2 . . 119.6(3) ?
C24 C23 C22 . . 121.2(4) ?
C24 C23 H23 . . 119.4 ?
C22 C23 H23 . . 119.4 ?
C25 C24 C23 . . 120.1(4) ?
C25 C24 H24 . . 120.0 ?
C23 C24 H24 . . 120.0 ?
C24 C25 C26 . . 120.0(4) ?
C24 C25 H25 . . 120.0 ?
C26 C25 H25 . . 120.0 ?
C25 C26 C27 . . 120.1(4) ?
C25 C26 H26 . . 120.0 ?
C27 C26 H26 . . 120.0 ?
C22 C27 C26 . . 120.8(4) ?
C22 C27 H27 . . 119.6 ?
C26 C27 H27 . . 119.6 ?
C33 C28 C29 . . 117.3(4) ?
C33 C28 Sn2 . . 121.3(3) ?
C29 C28 Sn2 . . 121.4(3) ?
C30 C29 C28 . . 120.8(4) ?
C30 C29 H29 . . 119.6 ?
C28 C29 H29 . . 119.6 ?
C31 C30 C29 . . 120.6(4) ?
C31 C30 H30 . . 119.7 ?
C29 C30 H30 . . 119.7 ?
C32 C31 C30 . . 119.7(4) ?
C32 C31 H31 . . 120.1 ?
C30 C31 H31 . . 120.1 ?
C31 C32 C33 . . 120.5(5) ?
C31 C32 H32 . . 119.8 ?
C33 C32 H32 . . 119.8 ?
C28 C33 C32 . . 121.2(4) ?
C28 C33 H33 . . 119.4 ?
C32 C33 H33 . . 119.4 ?
N2 C34 C35 . . 122.8(5) ?
N2 C34 H34 . . 118.6 ?
C35 C34 H34 . . 118.6 ?
C36 C35 C34 . . 118.9(5) ?
C36 C35 H35 . . 120.5 ?
C34 C35 H35 . . 120.5 ?
C37 C36 C35 . . 119.6(5) ?
C37 C36 H36 . . 120.2 ?
C35 C36 H36 . . 120.2 ?
C36 C37 C38 . . 118.3(5) ?
C36 C37 H37 . . 120.8 ?
C38 C37 H37 . . 120.8 ?
N2 C38 C37 . . 122.9(5) ?
N2 C38 H38 . . 118.5 ?
C37 C38 H38 . . 118.5 ?
O5 C39 O6 . . 119.0(4) ?
O5 C39 C40 . . 121.3(4) ?
O6 C39 C40 . . 119.7(4) ?
C39 C40 H40A . . 109.5 ?
C39 C40 H40B . . 109.5 ?
H40A C40 H40B . . 109.5 ?
C39 C40 H40C . . 109.5 ?
H40A C40 H40C . . 109.5 ?
H40B C40 H40C . . 109.5 ?
O7 C41 O8 . . 119.2(4) ?
O7 C41 C42 . . 120.6(4) ?
O8 C41 C42 . . 120.2(4) ?
O7 C41 Sn2 . . 60.7(2) ?
O8 C41 Sn2 . . 58.6(2) ?
C42 C41 Sn2 . . 178.7(4) ?
C41 C42 H42A . . 109.5 ?
C41 C42 H42B . . 109.5 ?
H42A C42 H42B . . 109.5 ?
C41 C42 H42C . . 109.5 ?
H42A C42 H42C . . 109.5 ?
H42B C42 H42C . . 109.5 ?

loop_
_geom_bond_atom_site_label_1
_geom_bond_atom_site_label_2
_geom_bond_site_symmetry_2
_geom_bond_distance
_geom_bond_publ_flag
Sn1 C1 . 2.133(4) ?
Sn1 C7 . 2.134(4) ?
Sn1 O3 . 2.257(3) ?
Sn1 O1 . 2.260(3) ?
Sn1 O2 . 2.328(3) ?
Sn1 O4 . 2.334(3) ?
Sn1 N1 . 2.387(3) ?
Sn1 C18 . 2.649(4) ?
Sn1 C20 . 2.649(4) ?
O1 C18 . 1.263(5) ?
O2 C18 . 1.261(5) ?
O3 C20 . 1.269(5) ?
O4 C20 . 1.250(5) ?
N1 C13 . 1.327(5) ?
N1 C17 . 1.330(5) ?
C1 C6 . 1.381(5) ?
C1 C2 . 1.381(5) ?
C2 C3 . 1.379(5) ?
C2 H2 . 0.9300 ?
C3 C4 . 1.367(5) ?
C3 H3 . 0.9300 ?
C4 C5 . 1.377(6) ?
C4 H4 . 0.9300 ?
C5 C6 . 1.377(5) ?
C5 H5 . 0.9300 ?
C6 H6 . 0.9300 ?
C7 C8 . 1.380(5) ?
C7 C12 . 1.381(5) ?
C8 C9 . 1.395(6) ?
C8 H8 . 0.9300 ?
C9 C10 . 1.368(7) ?
C9 H9 . 0.9300 ?
C10 C11 . 1.358(7) ?
C10 H10 . 0.9300 ?
C11 C12 . 1.378(6) ?
C11 H11 . 0.9300 ?
C12 H12 . 0.9300 ?
C13 C14 . 1.365(6) ?
C13 H13 . 0.9300 ?
C14 C15 . 1.374(7) ?
C14 H14 . 0.9300 ?
C15 C16 . 1.368(7) ?
C15 H15 . 0.9300 ?
C16 C17 . 1.366(6) ?
C16 H16 . 0.9300 ?
C17 H17 . 0.9300 ?
C18 C19 . 1.494(5) ?
C19 H19A . 0.9600 ?
C19 H19B . 0.9600 ?
C19 H19C . 0.9600 ?
C20 C21 . 1.507(5) ?
C21 H21A . 0.9600 ?
C21 H21B . 0.9600 ?
C21 H21C . 0.9600 ?
Sn2 C22 . 2.138(4) ?
Sn2 C28 . 2.141(4) ?
Sn2 O6 . 2.255(2) ?
Sn2 O8 . 2.273(3) ?
Sn2 O7 . 2.320(3) ?
Sn2 O5 . 2.359(2) ?
Sn2 N2 . 2.388(3) ?
Sn2 C41 . 2.661(4) ?
O5 C39 . 1.260(5) ?
O6 C39 . 1.270(5) ?
O7 C41 . 1.256(5) ?
O8 C41 . 1.267(5) ?
N2 C34 . 1.324(5) ?
N2 C38 . 1.330(5) ?
C22 C27 . 1.381(5) ?
C22 C23 . 1.388(5) ?
C23 C24 . 1.377(5) ?
C23 H23 . 0.9300 ?
C24 C25 . 1.362(6) ?
C24 H24 . 0.9300 ?
C25 C26 . 1.371(6) ?
C25 H25 . 0.9300 ?
C26 C27 . 1.385(5) ?
C26 H26 . 0.9300 ?
C27 H27 . 0.9300 ?
C28 C33 . 1.369(5) ?
C28 C29 . 1.387(5) ?
C29 C30 . 1.385(6) ?
C29 H29 . 0.9300 ?
C30 C31 . 1.349(6) ?
C30 H30 . 0.9300 ?
C31 C32 . 1.350(6) ?
C31 H31 . 0.9300 ?
C32 C33 . 1.389(6) ?
C32 H32 . 0.9300 ?
C33 H33 . 0.9300 ?
C34 C35 . 1.370(6) ?
C34 H34 . 0.9300 ?
C35 C36 . 1.357(7) ?
C35 H35 . 0.9300 ?
C36 C37 . 1.353(8) ?
C36 H36 . 0.9300 ?
C37 C38 . 1.378(6) ?
C37 H37 . 0.9300 ?
C38 H38 . 0.9300 ?
C39 C40 . 1.486(5) ?
C40 H40A . 0.9600 ?
C40 H40B . 0.9600 ?
C40 H40C . 0.9600 ?
C41 C42 . 1.500(6) ?
C42 H42A . 0.9600 ?
C42 H42B . 0.9600 ?
C42 H42C . 0.9600 ?

loop_
_geom_torsion_atom_site_label_1
_geom_torsion_atom_site_label_2
_geom_torsion_atom_site_label_3
_geom_torsion_atom_site_label_4
_geom_torsion_site_symmetry_1
_geom_torsion_site_symmetry_2
_geom_torsion_site_symmetry_3
_geom_torsion_site_symmetry_4
_geom_torsion
_geom_torsion_publ_flag
C1 Sn1 O1 C18 . . . . 89.6(2) ?
C7 Sn1 O1 C18 . . . . -86.8(2) ?
O3 Sn1 O1 C18 . . . . 179.8(2) ?
O2 Sn1 O1 C18 . . . . 1.3(2) ?
O4 Sn1 O1 C18 . . . . -178.1(2) ?
N1 Sn1 O1 C18 . . . . 0.8(3) ?
C20 Sn1 O1 C18 . . . . 180.0(2) ?
C1 Sn1 O2 C18 . . . . -94.9(2) ?
C7 Sn1 O2 C18 . . . . 89.4(2) ?
O3 Sn1 O2 C18 . . . . -3.5(3) ?
O1 Sn1 O2 C18 . . . . -1.3(2) ?
O4 Sn1 O2 C18 . . . . 177.4(3) ?
N1 Sn1 O2 C18 . . . . 178.4(2) ?
C20 Sn1 O2 C18 . . . . -7.6(7) ?
C1 Sn1 O3 C20 . . . . -87.1(2) ?
C7 Sn1 O3 C20 . . . . 90.6(3) ?
O1 Sn1 O3 C20 . . . . 179.7(2) ?
O2 Sn1 O3 C20 . . . . -178.4(2) ?
O4 Sn1 O3 C20 . . . . 1.3(2) ?
N1 Sn1 O3 C20 . . . . -1.2(3) ?
C18 Sn1 O3 C20 . . . . 179.8(2) ?
C1 Sn1 O4 C20 . . . . 90.0(3) ?
C7 Sn1 O4 C20 . . . . -94.5(3) ?
O3 Sn1 O4 C20 . . . . -1.3(2) ?
O1 Sn1 O4 C20 . . . . -3.8(3) ?
O2 Sn1 O4 C20 . . . . 178.0(3) ?
N1 Sn1 O4 C20 . . . . 177.0(3) ?
C18 Sn1 O4 C20 . . . . -8.4(7) ?
C1 Sn1 N1 C13 . . . . -50.5(3) ?
C7 Sn1 N1 C13 . . . . 128.6(3) ?
O3 Sn1 N1 C13 . . . . -137.8(3) ?
O1 Sn1 N1 C13 . . . . 40.8(4) ?
O2 Sn1 N1 C13 . . . . 40.4(3) ?
O4 Sn1 N1 C13 . . . . -139.9(3) ?
C18 Sn1 N1 C13 . . . . 41.2(3) ?
C20 Sn1 N1 C13 . . . . -138.4(3) ?
C1 Sn1 N1 C17 . . . . 128.8(3) ?
C7 Sn1 N1 C17 . . . . -52.1(3) ?
O3 Sn1 N1 C17 . . . . 41.5(4) ?
O1 Sn1 N1 C17 . . . . -139.9(3) ?
O2 Sn1 N1 C17 . . . . -140.3(3) ?
O4 Sn1 N1 C17 . . . . 39.4(3) ?
C18 Sn1 N1 C17 . . . . -139.5(3) ?
C20 Sn1 N1 C17 . . . . 40.9(3) ?
C7 Sn1 C1 C6 . . . . -58.1(19) ?
O3 Sn1 C1 C6 . . . . 91.7(3) ?
O1 Sn1 C1 C6 . . . . 175.4(3) ?
O2 Sn1 C1 C6 . . . . -127.8(3) ?
O4 Sn1 C1 C6 . . . . 35.0(3) ?
N1 Sn1 C1 C6 . . . . -46.5(3) ?
C18 Sn1 C1 C6 . . . . -156.1(3) ?
C20 Sn1 C1 C6 . . . . 63.1(3) ?
C7 Sn1 C1 C2 . . . . 120.1(17) ?
O3 Sn1 C1 C2 . . . . -90.1(3) ?
O1 Sn1 C1 C2 . . . . -6.4(3) ?
O2 Sn1 C1 C2 . . . . 50.4(3) ?
O4 Sn1 C1 C2 . . . . -146.8(3) ?
N1 Sn1 C1 C2 . . . . 131.7(3) ?
C18 Sn1 C1 C2 . . . . 22.0(3) ?
C20 Sn1 C1 C2 . . . . -118.7(3) ?
C6 C1 C2 C3 . . . . 0.3(6) ?
Sn1 C1 C2 C3 . . . . -178.0(3) ?
C1 C2 C3 C4 . . . . 1.1(6) ?
C2 C3 C4 C5 . . . . -2.2(7) ?
C3 C4 C5 C6 . . . . 1.9(7) ?
C4 C5 C6 C1 . . . . -0.5(7) ?
C2 C1 C6 C5 . . . . -0.6(6) ?
Sn1 C1 C6 C5 . . . . 177.7(3) ?
C1 Sn1 C7 C8 . . . . -32(2) ?
O3 Sn1 C7 C8 . . . . 177.8(3) ?
O1 Sn1 C7 C8 . . . . 94.1(3) ?
O2 Sn1 C7 C8 . . . . 37.3(3) ?
O4 Sn1 C7 C8 . . . . -125.5(3) ?
N1 Sn1 C7 C8 . . . . -44.1(3) ?
C18 Sn1 C7 C8 . . . . 65.7(3) ?
C20 Sn1 C7 C8 . . . . -153.6(3) ?
C1 Sn1 C7 C12 . . . . 151.2(17) ?
O3 Sn1 C7 C12 . . . . 1.5(3) ?
O1 Sn1 C7 C12 . . . . -82.2(3) ?
O2 Sn1 C7 C12 . . . . -139.0(3) ?
O4 Sn1 C7 C12 . . . . 58.2(3) ?
N1 Sn1 C7 C12 . . . . 139.6(3) ?
C18 Sn1 C7 C12 . . . . -110.6(3) ?
C20 Sn1 C7 C12 . . . . 30.1(3) ?
C12 C7 C8 C9 . . . . -0.3(6) ?
Sn1 C7 C8 C9 . . . . -176.7(3) ?
C7 C8 C9 C10 . . . . 1.4(7) ?
C8 C9 C10 C11 . . . . -2.0(7) ?
C9 C10 C11 C12 . . . . 1.4(8) ?
C10 C11 C12 C7 . . . . -0.2(7) ?
C8 C7 C12 C11 . . . . -0.3(6) ?
Sn1 C7 C12 C11 . . . . 176.1(3) ?
C17 N1 C13 C14 . . . . -0.8(6) ?
Sn1 N1 C13 C14 . . . . 178.5(3) ?
N1 C13 C14 C15 . . . . 1.3(7) ?
C13 C14 C15 C16 . . . . -0.7(7) ?
C14 C15 C16 C17 . . . . -0.3(7) ?
C13 N1 C17 C16 . . . . -0.3(6) ?
Sn1 N1 C17 C16 . . . . -179.6(3) ?
C15 C16 C17 N1 . . . . 0.8(7) ?
Sn1 O2 C18 O1 . . . . 2.2(4) ?
Sn1 O2 C18 C19 . . . . -177.9(3) ?
Sn1 O1 C18 O2 . . . . -2.2(4) ?
Sn1 O1 C18 C19 . . . . 177.8(3) ?
C1 Sn1 C18 O2 . . . . 85.9(2) ?
C7 Sn1 C18 O2 . . . . -89.6(2) ?
O3 Sn1 C18 O2 . . . . 177.6(2) ?
O1 Sn1 C18 O2 . . . . 177.8(4) ?
O4 Sn1 C18 O2 . . . . -176.0(5) ?
N1 Sn1 C18 O2 . . . . -1.7(2) ?
C20 Sn1 C18 O2 . . . . 177.7(2) ?
C1 Sn1 C18 O1 . . . . -91.9(2) ?
C7 Sn1 C18 O1 . . . . 92.6(2) ?
O3 Sn1 C18 O1 . . . . -0.2(2) ?
O2 Sn1 C18 O1 . . . . -177.8(4) ?
O4 Sn1 C18 O1 . . . . 6.2(7) ?
N1 Sn1 C18 O1 . . . . -179.5(2) ?
C20 Sn1 C18 O1 . . . . 0.0(3) ?
C1 Sn1 C18 C19 . . . . -150(10) ?
C7 Sn1 C18 C19 . . . . 34(10) ?
O3 Sn1 C18 C19 . . . . -58(10) ?
O1 Sn1 C18 C19 . . . . -58(9) ?
O2 Sn1 C18 C19 . . . . 124(10) ?
O4 Sn1 C18 C19 . . . . -52(10) ?
N1 Sn1 C18 C19 . . . . 122(10) ?
C20 Sn1 C18 C19 . . . . -58(10) ?
Sn1 O4 C20 O3 . . . . 2.3(4) ?
Sn1 O4 C20 C21 . . . . -175.5(4) ?
Sn1 O3 C20 O4 . . . . -2.4(4) ?
Sn1 O3 C20 C21 . . . . 175.5(3) ?
C1 Sn1 C20 O4 . . . . -89.5(3) ?
C7 Sn1 C20 O4 . . . . 86.6(3) ?
O3 Sn1 C20 O4 . . . . 177.7(4) ?
O1 Sn1 C20 O4 . . . . 177.4(2) ?
O2 Sn1 C20 O4 . . . . -176.9(5) ?
N1 Sn1 C20 O4 . . . . -3.2(3) ?
C18 Sn1 C20 O4 . . . . 177.4(2) ?
C1 Sn1 C20 O3 . . . . 92.8(2) ?
C7 Sn1 C20 O3 . . . . -91.1(2) ?
O1 Sn1 C20 O3 . . . . -0.3(3) ?
O2 Sn1 C20 O3 . . . . 5.4(7) ?
O4 Sn1 C20 O3 . . . . -177.7(4) ?
N1 Sn1 C20 O3 . . . . 179.1(2) ?
C18 Sn1 C20 O3 . . . . -0.3(3) ?
C1 Sn1 C20 C21 . . . . 32(5) ?
C7 Sn1 C20 C21 . . . . -152(5) ?
O3 Sn1 C20 C21 . . . . -61(5) ?
O1 Sn1 C20 C21 . . . . -61(5) ?
O2 Sn1 C20 C21 . . . . -56(5) ?
O4 Sn1 C20 C21 . . . . 121(5) ?
N1 Sn1 C20 C21 . . . . 118(5) ?
C18 Sn1 C20 C21 . . . . -61(5) ?
C22 Sn2 O5 C39 . . . . -90.3(2) ?
C28 Sn2 O5 C39 . . . . 92.7(2) ?
O6 Sn2 O5 C39 . . . . -0.2(2) ?
O8 Sn2 O5 C39 . . . . 0.9(3) ?
O7 Sn2 O5 C39 . . . . 177.1(3) ?
N2 Sn2 O5 C39 . . . . -179.1(2) ?
C41 Sn2 O5 C39 . . . . 3.8(6) ?
C22 Sn2 O6 C39 . . . . 87.9(2) ?
C28 Sn2 O6 C39 . . . . -87.1(2) ?
O8 Sn2 O6 C39 . . . . -179.1(2) ?
O7 Sn2 O6 C39 . . . . -178.8(2) ?
O5 Sn2 O6 C39 . . . . 0.2(2) ?
N2 Sn2 O6 C39 . . . . 1.9(3) ?
C41 Sn2 O6 C39 . . . . -178.8(2) ?
C22 Sn2 O7 C41 . . . . 91.4(3) ?
C28 Sn2 O7 C41 . . . . -92.6(3) ?
O6 Sn2 O7 C41 . . . . -0.2(3) ?
O8 Sn2 O7 C41 . . . . 0.2(2) ?
O5 Sn2 O7 C41 . . . . -176.8(3) ?
N2 Sn2 O7 C41 . . . . 179.4(3) ?
C22 Sn2 O8 C41 . . . . -92.2(3) ?
C28 Sn2 O8 C41 . . . . 88.2(3) ?
O6 Sn2 O8 C41 . . . . 179.5(3) ?
O7 Sn2 O8 C41 . . . . -0.2(2) ?
O5 Sn2 O8 C41 . . . . 178.6(2) ?
N2 Sn2 O8 C41 . . . . -1.4(3) ?
C22 Sn2 N2 C34 . . . . -99.0(3) ?
C28 Sn2 N2 C34 . . . . 77.4(3) ?
O6 Sn2 N2 C34 . . . . -12.9(4) ?
O8 Sn2 N2 C34 . . . . 168.5(3) ?
O7 Sn2 N2 C34 . . . . 167.5(3) ?
O5 Sn2 N2 C34 . . . . -11.5(3) ?
C41 Sn2 N2 C34 . . . . 167.8(3) ?
C22 Sn2 N2 C38 . . . . 79.3(3) ?
C28 Sn2 N2 C38 . . . . -104.3(3) ?
O6 Sn2 N2 C38 . . . . 165.4(3) ?
O8 Sn2 N2 C38 . . . . -13.2(4) ?
O7 Sn2 N2 C38 . . . . -14.2(3) ?
O5 Sn2 N2 C38 . . . . 166.8(3) ?
C41 Sn2 N2 C38 . . . . -13.9(3) ?
C28 Sn2 C22 C27 . . . . -20.5(18) ?
O6 Sn2 C22 C27 . . . . -113.5(3) ?
O8 Sn2 C22 C27 . . . . 164.5(3) ?
O7 Sn2 C22 C27 . . . . 107.8(3) ?
O5 Sn2 C22 C27 . . . . -57.1(3) ?
N2 Sn2 C22 C27 . . . . 26.6(3) ?
C41 Sn2 C22 C27 . . . . 136.1(3) ?
C28 Sn2 C22 C23 . . . . 155.2(15) ?
O6 Sn2 C22 C23 . . . . 62.1(3) ?
O8 Sn2 C22 C23 . . . . -19.9(3) ?
O7 Sn2 C22 C23 . . . . -76.5(3) ?
O5 Sn2 C22 C23 . . . . 118.5(3) ?
N2 Sn2 C22 C23 . . . . -157.8(3) ?
C41 Sn2 C22 C23 . . . . -48.3(3) ?
C27 C22 C23 C24 . . . . -2.1(6) ?
Sn2 C22 C23 C24 . . . . -177.9(3) ?
C22 C23 C24 C25 . . . . 0.7(6) ?
C23 C24 C25 C26 . . . . 0.8(7) ?
C24 C25 C26 C27 . . . . -1.0(7) ?
C23 C22 C27 C26 . . . . 1.9(6) ?
Sn2 C22 C27 C26 . . . . 177.6(3) ?
C25 C26 C27 C22 . . . . -0.5(7) ?
C22 Sn2 C28 C33 . . . . -96.9(16) ?
O6 Sn2 C28 C33 . . . . -4.0(4) ?
O8 Sn2 C28 C33 . . . . 78.1(4) ?
O7 Sn2 C28 C33 . . . . 134.7(4) ?
O5 Sn2 C28 C33 . . . . -60.3(4) ?
N2 Sn2 C28 C33 . . . . -144.0(4) ?
C41 Sn2 C28 C33 . . . . 106.5(4) ?
C22 Sn2 C28 C29 . . . . 81.9(16) ?
O6 Sn2 C28 C29 . . . . 174.8(3) ?
O8 Sn2 C28 C29 . . . . -103.1(3) ?
O7 Sn2 C28 C29 . . . . -46.5(3) ?
O5 Sn2 C28 C29 . . . . 118.5(3) ?
N2 Sn2 C28 C29 . . . . 34.8(3) ?
C41 Sn2 C28 C29 . . . . -74.7(3) ?
C33 C28 C29 C30 . . . . 1.2(6) ?
Sn2 C28 C29 C30 . . . . -177.7(3) ?
C28 C29 C30 C31 . . . . -0.5(7) ?
C29 C30 C31 C32 . . . . -0.5(7) ?
C30 C31 C32 C33 . . . . 0.9(8) ?
C29 C28 C33 C32 . . . . -0.8(7) ?
Sn2 C28 C33 C32 . . . . 178.1(4) ?
C31 C32 C33 C28 . . . . -0.2(8) ?
C38 N2 C34 C35 . . . . -0.7(7) ?
Sn2 N2 C34 C35 . . . . 177.7(4) ?
N2 C34 C35 C36 . . . . 1.7(8) ?
C34 C35 C36 C37 . . . . -1.1(9) ?
C35 C36 C37 C38 . . . . -0.2(8) ?
C34 N2 C38 C37 . . . . -0.7(7) ?
Sn2 N2 C38 C37 . . . . -179.1(3) ?
C36 C37 C38 N2 . . . . 1.2(8) ?
Sn2 O5 C39 O6 . . . . 0.3(4) ?
Sn2 O5 C39 C40 . . . . -179.3(4) ?
Sn2 O6 C39 O5 . . . . -0.3(4) ?
Sn2 O6 C39 C40 . . . . 179.3(4) ?
Sn2 O7 C41 O8 . . . . -0.3(4) ?
Sn2 O7 C41 C42 . . . . -179.4(4) ?
Sn2 O8 C41 O7 . . . . 0.3(4) ?
Sn2 O8 C41 C42 . . . . 179.5(4) ?
C22 Sn2 C41 O7 . . . . -90.3(3) ?
C28 Sn2 C41 O7 . . . . 87.7(3) ?
O6 Sn2 C41 O7 . . . . 179.9(2) ?
O8 Sn2 C41 O7 . . . . -179.7(4) ?
O5 Sn2 C41 O7 . . . . 176.3(4) ?
N2 Sn2 C41 O7 . . . . -0.6(3) ?
C22 Sn2 C41 O8 . . . . 89.3(2) ?
C28 Sn2 C41 O8 . . . . -92.7(3) ?
O6 Sn2 C41 O8 . . . . -0.5(3) ?
O7 Sn2 C41 O8 . . . . 179.7(4) ?
O5 Sn2 C41 O8 . . . . -4.0(6) ?
N2 Sn2 C41 O8 . . . . 179.0(2) ?
C22 Sn2 C41 C42 . . . . 68(16) ?
C28 Sn2 C41 C42 . . . . -114(16) ?
O6 Sn2 C41 C42 . . . . -22(16) ?
O8 Sn2 C41 C42 . . . . -21(16) ?
O7 Sn2 C41 C42 . . . . 159(16) ?
O5 Sn2 C41 C42 . . . . -25(17) ?
N2 Sn2 C41 C42 . . . . 158(16) ?
